data_2109003
loop_
_publ_author_name
'Hoser, Anna Agnieszka'
'Rekis, Toms'
'Madsen, Anders \/Ostergaard'

_publ_section_title
;
 Dynamics and disorder: on the stability of pyrazinamide polymorphs
;
_journal_issue '3 Part 1'
_journal_name_full 'Acta Crystallographica Section B'
_journal_page_first 416
_journal_page_last 424
_journal_paper_doi 10.1107/S2052520622004577
_journal_volume 78
_journal_year 2022
_chemical_formula_sum 'C5 H5 N3 O'
_chemical_formula_weight 123.1
_chemical_name_common Pyrazinamide
_space_group_IT_number 7
_space_group_name_Hall 'P -2yc'
_space_group_name_H-M_alt 'P 1 c 1'
_symmetry_cell_setting monoclinic
_symmetry_Int_Tables_number 7
_symmetry_space_group_name_Hall 'P -2yc'
_symmetry_space_group_name_H-M 'P 1 c 1'
_cell_angle_alpha 90
_cell_angle_beta 106.3770(10)
_cell_angle_gamma 90
_cell_formula_units_Z 2
_cell_length_a 7.1818(7)
_cell_length_b 3.6295(4)
_cell_length_c 10.6533(11)
_cell_measurement_reflns_used 4051
_cell_measurement_temperature 10
_cell_measurement_theta_max 33.5
_cell_measurement_theta_min 5.6
_cell_volume 266.43(5)
_diffrn_ambient_temperature 10
_diffrn_measured_fraction_theta_full 0.99
_diffrn_measured_fraction_theta_max 0.99
_diffrn_measurement_device_type 'Bruker APEX II CCD'
_diffrn_radiation_probe x-ray
_diffrn_radiation_source 'X-ray tube'
_diffrn_radiation_type 'Mo K\a'
_diffrn_radiation_wavelength 0.71073
_diffrn_reflns_av_R_equivalents 0.0183
_diffrn_reflns_av_unetI/netI 0.0241
_diffrn_reflns_limit_h_max 11
_diffrn_reflns_limit_h_min -11
_diffrn_reflns_limit_k_max 5
_diffrn_reflns_limit_k_min -5
_diffrn_reflns_limit_l_max 16
_diffrn_reflns_limit_l_min -16
_diffrn_reflns_number 4051
_diffrn_reflns_theta_full 33.5
_diffrn_reflns_theta_max 33.5
_diffrn_reflns_theta_min 5.6
_exptl_absorpt_coefficient_mu 0.114
_exptl_crystal_colour colorless
_exptl_crystal_density_diffrn 1.5347
_exptl_crystal_description prism
_exptl_crystal_F_000 128
_refine_diff_density_max 0.36
_refine_diff_density_min -0.25
_refine_ls_abs_structure_details '  901 of Friedel pairs used in the refinement'
_refine_ls_extinction_method none
_refine_ls_goodness_of_fit_gt 2.04
_refine_ls_goodness_of_fit_ref 1.98
_refine_ls_hydrogen_treatment constr
_refine_ls_number_constraints 2
_refine_ls_number_parameters 87
_refine_ls_number_reflns 1941
_refine_ls_number_restraints 0
_refine_ls_R_factor_all 0.0400
_refine_ls_R_factor_gt 0.0370
_refine_ls_shift/su_max 0.0628
_refine_ls_shift/su_mean 0.0039
_refine_ls_structure_factor_coef F
_refine_ls_weighting_details w=1/(\s^2^(F)+0.0001F^2^)
_refine_ls_weighting_scheme sigma
_refine_ls_wR_factor_gt 0.0419
_refine_ls_wR_factor_ref 0.0423
_reflns_number_gt 1797
_reflns_number_total 1941
_reflns_threshold_expression I>3\s(I)
_cod_data_source_file so5076sup1.cif
_cod_data_source_block gamma10K
_cod_depositor_comments
;
The following automatic conversions were performed:

data item '_diffrn_radiation_probe' value 'X-ray' was changed to
'x-ray' in accordance with the
/home/data/users/saulius/crontab/automatic-downloads/rss-feeds/IUCr/lib/dictionaries/cif_core.dic
dictionary named 'cif_core.dic' version 2.4.2 last updated on
2011-04-26.

Automatic conversion script
Id: cif_fix_values 7556 2019-12-06 15:28:31Z antanas 
;
_cod_original_formula_sum 'C5 H5 N3 O1'
_cod_database_code 2109003

loop_
_space_group_symop_id
_space_group_symop_operation_xyz
1 x,y,z
2 x,-y,z+1/2

loop_
_atom_site_label
_atom_site_type_symbol
_atom_site_fract_x
_atom_site_fract_y
_atom_site_fract_z
_atom_site_adp_type
_atom_site_U_iso_or_equiv
_atom_site_site_symmetry_multiplicity
_atom_site_occupancy
_atom_site_calc_flag
_atom_site_refinement_flags
_atom_site_disorder_assembly
_atom_site_disorder_group
O1a O 0.619126 -0.1368(3) 0.530832 Uani 0.0164(3) 2 0.8455(10) d . . .
N1a N 0.04605(18) 0.2202(3) 0.40898(15) Uani 0.0128(3) 2 0.8455(10) d . . .
N2a N 0.27593(15) 0.2869(3) 0.66896(13) Uani 0.0120(3) 2 0.8455(10) d . . .
N3a N 0.64937(14) 0.0493(3) 0.73905(13) Uani 0.0163(3) 2 0.8455(10) d . . .
C4a C 0.08998(18) 0.3954(4) 0.63175(14) Uani 0.0133(3) 2 0.8455(10) d . . .
C3a C 0.55256(14) 0.0063(3) 0.61342(14) Uani 0.0126(3) 2 0.8455(10) d . . .
C2a C -0.02349(18) 0.3608(4) 0.50272(15) Uani 0.0129(3) 2 0.8455(10) d . . .
C1a C 0.34579(16) 0.1450(4) 0.57524(15) Uani 0.0109(3) 2 0.8455(10) d . . .
C5a C 0.23294(19) 0.1129(4) 0.44641(15) Uani 0.0121(3) 2 0.8455(10) d . . .
H1n3a H 0.589844 0.132383 0.793958 Uiso 0.0196 2 0.8455(10) d . . .
H2n3a H 0.772124 -0.005689 0.766194 Uiso 0.0196 2 0.8455(10) d . . .
H1c4a H 0.033808 0.499441 0.69554 Uiso 0.016 2 0.8455(10) d . . .
H1c2a H -0.156264 0.440495 0.480252 Uiso 0.0155 2 0.8455(10) d . . .
H1c5a H 0.289624 0.011602 0.382451 Uiso 0.0145 2 0.8455(10) d . . .
O1b O -0.0083(3) 0.3036(13) 0.3879(3) Uani 0.0164(3) 2 0.1545(10) d . . .
N1b N 0.5614(4) -0.0688(15) 0.5182(3) Uani 0.0128(3) 2 0.1545(10) d . . .
N2b N 0.3659(2) 0.2342(11) 0.68783(17) Uani 0.0120(3) 2 0.1545(10) d . . .
N3b N -0.0068(4) 0.4664(15) 0.5939(4) Uani 0.0163(3) 2 0.1545(10) d . . .
C4b C 0.5511(3) 0.1231(12) 0.7308(3) Uani 0.0133(4) 2 0.1545(10) d . . .
C3b C 0.0730(2) 0.3262(12) 0.5057(3) Uani 0.0126(4) 2 0.1545(10) d . . .
C2b C 0.6475(3) -0.0260(14) 0.6461(4) Uani 0.0129(4) 2 0.1545(10) d . . .
C1b C 0.27952(17) 0.1925(10) 0.55958(16) Uani 0.0109(4) 2 0.1545(10) d . . .
C5b C 0.3753(4) 0.0414(13) 0.4754(2) Uani 0.0121(4) 2 0.1545(10) d . . .
H1n3b H 0.062862 0.494751 0.674589 Uiso 0.0196 2 0.1545(10) d . . .
H2n3b H -0.128571 0.529664 0.570856 Uiso 0.0196 2 0.1545(10) d . . .
H1c4b H 0.618712 0.147043 0.822016 Uiso 0.016 2 0.1545(10) d . . .
H1c2b H 0.78033 -0.100715 0.680798 Uiso 0.0155 2 0.1545(10) d . . .
H1c5b H 0.307145 0.014819 0.384379 Uiso 0.0145 2 0.1545(10) d . . .

loop_
_atom_site_aniso_label
_atom_site_aniso_type_symbol
_atom_site_aniso_U_11
_atom_site_aniso_U_22
_atom_site_aniso_U_33
_atom_site_aniso_U_12
_atom_site_aniso_U_13
_atom_site_aniso_U_23
O1a O 0.0114(4) 0.0171(5) 0.0209(5) 0.0021(3) 0.0052(3) -0.0011(4)
N1a N 0.0113(4) 0.0145(5) 0.0115(5) 0.0003(4) 0.0015(3) -0.0009(4)
N2a N 0.0115(4) 0.0129(5) 0.0116(5) -0.0001(4) 0.0032(3) 0.0012(4)
N3a N 0.0106(4) 0.0197(5) 0.0167(5) 0.0033(4) 0.0005(4) 0.0003(4)
C4a C 0.0124(5) 0.0145(5) 0.0143(5) 0.0000(4) 0.0058(4) -0.0006(5)
C3a C 0.0088(4) 0.0117(5) 0.0154(5) -0.0005(4) 0.0005(4) 0.0020(5)
C2a C 0.0098(4) 0.0147(6) 0.0144(5) 0.0007(4) 0.0038(4) -0.0010(5)
C1a C 0.0090(5) 0.0109(5) 0.0128(5) -0.0015(4) 0.0030(4) 0.0006(4)
C5a C 0.0105(4) 0.0141(6) 0.0113(5) -0.0001(4) 0.0025(4) -0.0009(5)
O1b O 0.0111(4) 0.0196(5) 0.0166(6) 0.0013(3) 0.0011(4) 0.0026(4)
N1b N 0.0117(4) 0.0147(6) 0.0127(6) 0.0013(4) 0.0046(4) -0.0002(4)
N2b N 0.0116(4) 0.0114(5) 0.0131(6) -0.0002(4) 0.0034(4) -0.0011(4)
N3b N 0.0112(4) 0.0196(6) 0.0183(7) 0.0046(4) 0.0042(4) 0.0007(4)
C4b C 0.0119(5) 0.0147(6) 0.0121(7) -0.0012(4) 0.0015(5) -0.0005(5)
C3b C 0.0093(4) 0.0112(6) 0.0181(7) 0.0009(4) 0.0053(5) 0.0016(4)
C2b C 0.0097(5) 0.0156(7) 0.0125(7) 0.0003(4) 0.0018(5) 0.0004(5)
C1b C 0.0090(5) 0.0106(6) 0.0133(6) -0.0014(4) 0.0033(5) 0.0001(4)
C5b C 0.0106(4) 0.0143(6) 0.0116(7) 0.0003(4) 0.0034(5) -0.0007(4)

loop_
_atom_type_symbol
_atom_type_scat_dispersion_real
_atom_type_scat_dispersion_imag
_atom_type_scat_source
C 0.0033 0.0016 'International Tables Vol C tables 4.2.6.8 and 6.1.1.1'
H 0.0000 0.0000 'International Tables Vol C tables 4.2.6.8 and 6.1.1.1'
N 0.0061 0.0033 'International Tables Vol C tables 4.2.6.8 and 6.1.1.1'
O 0.0106 0.0060 'International Tables Vol C tables 4.2.6.8 and 6.1.1.1'

loop_
_exptl_crystal_face_index_h
_exptl_crystal_face_index_k
_exptl_crystal_face_index_l
_exptl_crystal_face_perp_dist
? ? ? ?

loop_
_geom_angle_atom_site_label_1
_geom_angle_atom_site_label_2
_geom_angle_atom_site_label_3
_geom_angle_site_symmetry_1
_geom_angle_site_symmetry_2
_geom_angle_site_symmetry_3
_geom_angle
_geom_angle_publ_flag
C3a O1a N1b . . . 59.4(5) ?
C3a O1a C2b . . . 31.90(12) ?
N1b O1a C2b . . . 89.9(5) ?
C2a N1a C5a . . . 116.14(13) ?
C2a N1a O1b . . . 72.1(5) ?
C2a N1a C3b . . . 31.16(11) ?
C5a N1a O1b . . . 154.8(5) ?
C5a N1a C3b . . . 85.62(15) ?
O1b N1a C3b . . . 97.1(5) ?
C4a N2a C1a . . . 116.34(12) ?
C4a N2a N2b . . . 179.2(3) ?
C4a N2a C1b . . . 95.02(12) ?
C1a N2a N2b . . . 64.4(2) ?
C1a N2a C1b . . . 21.38(9) ?
N2b N2a C1b . . . 85.8(2) ?
C3a N3a H1n3a . . . 120 ?
C3a N3a H2n3a . . . 120 ?
C3a N3a C4b . . . 73.2(2) ?
C3a N3a C2b . . . 30.22(14) ?
H1n3a N3a H2n3a . . . 120 ?
H1n3a N3a C4b . . . 47.01 ?
H1n3a N3a C2b . . . 150.22 ?
H2n3a N3a C4b . . . 165.94 ?
H2n3a N3a C2b . . . 89.78 ?
C4b N3a C2b . . . 103.3(3) ?
N2a C4a C2a . . . 121.49(14) ?
N2a C4a H1c4a . . . 119.26 ?
N2a C4a N3b . . . 164.2(4) ?
N2a C4a C3b . . . 92.44(14) ?
N2a C4a H1n3b . . . 115.1 ?
C2a C4a H1c4a . . . 119.25 ?
C2a C4a N3b . . . 45.5(4) ?
C2a C4a C3b . . . 29.48(10) ?
C2a C4a H1n3b . . . 122.22 ?
H1c4a C4a N3b . . . 74.49 ?
H1c4a C4a C3b . . . 147.9 ?
H1c4a C4a H1n3b . . . 11.59 ?
N3b C4a C3b . . . 73.4(4) ?
N3b C4a H1n3b . . . 76.73 ?
C3b C4a H1n3b . . . 147.66 ?
O1a C3a N3a . . . 124.81(9) ?
O1a C3a C1a . . . 119.96(11) ?
O1a C3a N1b . . . 22.1(2) ?
O1a C3a C4b . . . 157.02(13) ?
O1a C3a C2b . . . 76.1(4) ?
N3a C3a C1a . . . 115.23(12) ?
N3a C3a N1b . . . 146.01(19) ?
N3a C3a C4b . . . 32.22(11) ?
N3a C3a C2b . . . 49.0(3) ?
C1a C3a N1b . . . 98.42(19) ?
C1a C3a C4b . . . 83.01(13) ?
C1a C3a C2b . . . 163.5(4) ?
N1b C3a C4b . . . 175.2(3) ?
N1b C3a C2b . . . 97.1(4) ?
C4b C3a C2b . . . 81.1(4) ?
N1a C2a C4a . . . 122.28(12) ?
N1a C2a H1c2a . . . 118.86 ?
N1a C2a O1b . . . 21.66(16) ?
N1a C2a N3b . . . 152.46(19) ?
N1a C2a C3b . . . 52.3(3) ?
C4a C2a H1c2a . . . 118.86 ?
C4a C2a O1b . . . 141.00(15) ?
C4a C2a N3b . . . 31.4(2) ?
C4a C2a C3b . . . 70.9(3) ?
H1c2a C2a O1b . . . 99.08 ?
H1c2a C2a N3b . . . 88.05 ?
H1c2a C2a C3b . . . 166.38 ?
O1b C2a N3b . . . 163.0(3) ?
O1b C2a C3b . . . 70.2(3) ?
N3b C2a C3b . . . 100.1(3) ?
N2a C1a C3a . . . 118.25(11) ?
N2a C1a C5a . . . 122.14(12) ?
N2a C1a N2b . . . 28.91(11) ?
N2a C1a C1b . . . 65.5(3) ?
N2a C1a C5b . . . 167.39(17) ?
C3a C1a C5a . . . 119.58(14) ?
C3a C1a N2b . . . 89.36(13) ?
C3a C1a C1b . . . 175.6(3) ?
C3a C1a C5b . . . 74.26(15) ?
C5a C1a N2b . . . 151.04(16) ?
C5a C1a C1b . . . 56.8(3) ?
C5a C1a C5b . . . 45.44(14) ?
N2b C1a C1b . . . 94.4(3) ?
N2b C1a C5b . . . 163.43(18) ?
C1b C1a C5b . . . 101.9(3) ?
N1a C5a C1a . . . 121.62(15) ?
N1a C5a H1c5a . . . 119.19 ?
N1a C5a C1b . . . 101.62(16) ?
N1a C5a C5b . . . 178.0(3) ?
N1a C5a H1c5b . . . 124.56 ?
C1a C5a H1c5a . . . 119.19 ?
C1a C5a C1b . . . 20.07(11) ?
C1a C5a C5b . . . 57.55(18) ?
C1a C5a H1c5b . . . 113.75 ?
H1c5a C5a C1b . . . 139.14 ?
H1c5a C5a C5b . . . 61.68 ?
H1c5a C5a H1c5b . . . 6.07 ?
C1b C5a C5b . . . 77.5(2) ?
C1b C5a H1c5b . . . 133.55 ?
C5b C5a H1c5b . . . 56.21 ?
N3a H1n3a C4b . . . 55.71 ?
N3a H1n3a H1c4b . . . 112.21 ?
C4b H1n3a H1c4b . . . 163.3 ?
C4a H1c4a H1n3b . . . 22.26 ?
C5a H1c5a C5b . . . 61.83 ?
C5a H1c5a H1c5b . . . 117.82 ?
C5b H1c5a H1c5b . . . 60.84 ?
N1a O1b C2a . . . 86.3(5) ?
N1a O1b C3b . . . 59.4(4) ?
C2a O1b C3b . . . 32.23(14) ?
O1a N1b C3a . . . 98.4(5) ?
O1a N1b C2b . . . 69.6(4) ?
O1a N1b C5b . . . 165.4(8) ?
C3a N1b C2b . . . 30.44(16) ?
C3a N1b C5b . . . 85.8(3) ?
C2b N1b C5b . . . 116.1(3) ?
N2a N2b C1a . . . 86.7(2) ?
N2a N2b C4b . . . 178.1(3) ?
N2a N2b C1b . . . 65.4(2) ?
C1a N2b C4b . . . 95.0(2) ?
C1a N2b C1b . . . 21.35(11) ?
C4b N2b C1b . . . 116.3(2) ?
C4a N3b C2a . . . 103.1(5) ?
C4a N3b C3b . . . 74.2(3) ?
C4a N3b H1n3b . . . 46.92 ?
C4a N3b H2n3b . . . 162.8 ?
C2a N3b C3b . . . 30.97(16) ?
C2a N3b H1n3b . . . 150.01 ?
C2a N3b H2n3b . . . 89.5 ?
C3b N3b H1n3b . . . 120 ?
C3b N3b H2n3b . . . 120 ?
H1n3b N3b H2n3b . . . 120 ?
N3a C4b C3a . . . 74.5(3) ?
N3a C4b H1n3a . . . 77.27 ?
N3a C4b N2b . . . 167.1(4) ?
N3a C4b C2b . . . 45.7(2) ?
N3a C4b H1c4b . . . 73.61 ?
C3a C4b H1n3a . . . 151.17 ?
C3a C4b N2b . . . 92.59(18) ?
C3a C4b C2b . . . 28.97(13) ?
C3a C4b H1c4b . . . 148.08 ?
H1n3a C4b N2b . . . 115.51 ?
H1n3a C4b C2b . . . 122.84 ?
H1n3a C4b H1c4b . . . 5.44 ?
N2b C4b C2b . . . 121.5(2) ?
N2b C4b H1c4b . . . 119.26 ?
C2b C4b H1c4b . . . 119.25 ?
N1a C3b C4a . . . 168.3(4) ?
N1a C3b C2a . . . 96.5(3) ?
N1a C3b O1b . . . 23.6(2) ?
N1a C3b N3b . . . 145.40(19) ?
N1a C3b C1b . . . 98.2(2) ?
C4a C3b C2a . . . 79.6(3) ?
C4a C3b O1b . . . 157.0(2) ?
C4a C3b N3b . . . 32.37(16) ?
C4a C3b C1b . . . 82.96(15) ?
C2a C3b O1b . . . 77.6(3) ?
C2a C3b N3b . . . 48.9(3) ?
C2a C3b C1b . . . 158.9(4) ?
O1b C3b N3b . . . 124.8(2) ?
O1b C3b C1b . . . 120.0(3) ?
N3b C3b C1b . . . 115.2(2) ?
O1a C2b N3a . . . 171.1(3) ?
O1a C2b C3a . . . 72.0(3) ?
O1a C2b N1b . . . 20.50(19) ?
O1a C2b C4b . . . 141.87(19) ?
O1a C2b H1c2b . . . 98.94 ?
N3a C2b C3a . . . 100.8(4) ?
N3a C2b N1b . . . 153.3(3) ?
N3a C2b C4b . . . 31.00(15) ?
N3a C2b H1c2b . . . 87.87 ?
C3a C2b N1b . . . 52.5(3) ?
C3a C2b C4b . . . 69.9(3) ?
C3a C2b H1c2b . . . 170.41 ?
N1b C2b C4b . . . 122.3(3) ?
N1b C2b H1c2b . . . 118.86 ?
C4b C2b H1c2b . . . 118.86 ?
N2a C1b C1a . . . 93.1(3) ?
N2a C1b C5a . . . 163.14(15) ?
N2a C1b N2b . . . 28.87(11) ?
N2a C1b C3b . . . 89.42(18) ?
N2a C1b C5b . . . 151.00(16) ?
C1a C1b C5a . . . 103.2(4) ?
C1a C1b N2b . . . 64.3(3) ?
C1a C1b C3b . . . 177.2(5) ?
C1a C1b C5b . . . 57.9(3) ?
C5a C1b N2b . . . 167.3(3) ?
C5a C1b C3b . . . 74.24(15) ?
C5a C1b C5b . . . 45.55(14) ?
N2b C1b C3b . . . 118.3(2) ?
N2b C1b C5b . . . 122.14(18) ?
C3b C1b C5b . . . 119.58(18) ?
C1a C5b C5a . . . 77.0(2) ?
C1a C5b H1c5a . . . 133.45 ?
C1a C5b N1b . . . 101.5(2) ?
C1a C5b C1b . . . 20.18(10) ?
C1a C5b H1c5b . . . 139.3 ?
C5a C5b H1c5a . . . 56.49 ?
C5a C5b N1b . . . 176.6(4) ?
C5a C5b C1b . . . 56.98(19) ?
C5a C5b H1c5b . . . 62.3 ?
H1c5a C5b N1b . . . 124.83 ?
H1c5a C5b C1b . . . 113.47 ?
H1c5a C5b H1c5b . . . 6.38 ?
N1b C5b C1b . . . 121.6(2) ?
N1b C5b H1c5b . . . 119.19 ?
C1b C5b H1c5b . . . 119.19 ?
C4a H1n3b H1c4a . . . 146.14 ?
C4a H1n3b N3b . . . 56.36 ?
H1c4a H1n3b N3b . . . 111.06 ?
H1n3a H1c4b C4b . . . 11.26 ?
C5a H1c5b H1c5a . . . 56.11 ?
C5a H1c5b C5b . . . 61.49 ?
H1c5a H1c5b C5b . . . 112.78 ?

loop_
_geom_bond_atom_site_label_1
_geom_bond_atom_site_label_2
_geom_bond_site_symmetry_1
_geom_bond_site_symmetry_2
_geom_bond_distance
_geom_bond_publ_flag
O1a C3a . . 1.2285(15) ?
O1a N1b . . 0.468(4) ?
O1a C2b . . 1.253(4) ?
N1a C2a . . 1.337(2) ?
N1a C5a . . 1.3455(18) ?
N1a O1b . . 0.495(4) ?
N1a C3b . . 1.065(3) ?
N2a C4a . . 1.3406(17) ?
N2a C1a . . 1.340(2) ?
N2a N2b . . 0.649(2) ?
N2a C1b . . 1.222(2) ?
N3a C3a . . 1.3320(18) ?
N3a H1n3a . . 0.87 ?
N3a H2n3a . . 0.87 ?
N3a C4b . . 0.737(3) ?
N3a C2b . . 1.023(4) ?
C4a C2a . . 1.3921(19) ?
C4a H1c4a . . 0.96 ?
C4a N3b . . 0.744(3) ?
C4a C3b . . 1.337(3) ?
C4a H1n3b . . 0.6529 ?
C3a C1a . . 1.5111(16) ?
C3a N1b . . 1.069(4) ?
C3a C4b . . 1.323(3) ?
C3a C2b . . 0.683(2) ?
C2a H1c2a . . 0.96 ?
C2a O1b . . 1.275(4) ?
C2a N3b . . 1.020(4) ?
C2a C3b . . 0.696(2) ?
C1a C5a . . 1.3880(19) ?
C1a N2b . . 1.211(3) ?
C1a C1b . . 0.489(2) ?
C1a C5b . . 1.202(3) ?
C5a H1c5a . . 0.96 ?
C5a C1b . . 1.192(2) ?
C5a C5b . . 1.015(3) ?
C5a H1c5b . . 1.0228 ?
H1n3a C4b . . 0.6525 ?
H1n3a H1c4b . . 0.3166 ?
H1c4a H1n3b . . 0.3463 ?
H1c5a C5b . . 1.0136 ?
H1c5a H1c5b . . 0.1222 ?
O1b C3b . . 1.229(4) ?
N1b C2b . . 1.337(5) ?
N1b C5b . . 1.346(4) ?
N2b C4b . . 1.341(3) ?
N2b C1b . . 1.340(2) ?
N3b C3b . . 1.332(5) ?
N3b H1n3b . . 0.87 ?
N3b H2n3b . . 0.87 ?
C4b C2b . . 1.392(5) ?
C4b H1c4b . . 0.96 ?
C3b C1b . . 1.511(3) ?
C2b H1c2b . . 0.96 ?
C1b C5b . . 1.388(4) ?
C5b H1c5b . . 0.96 ?

loop_
_geom_hbond_atom_site_label_D
_geom_hbond_atom_site_label_H
_geom_hbond_atom_site_label_A
_geom_hbond_site_symmetry_D
_geom_hbond_site_symmetry_H
_geom_hbond_site_symmetry_A
_geom_hbond_distance_DH
_geom_hbond_distance_HA
_geom_hbond_distance_DA
_geom_hbond_angle_DHA
_geom_hbond_publ_flag
N3a H1n3a O1a . . 2_555 0.87 2.47 3.1924(15) 140.53 ?
N3a H1n3a N1b . . 2_555 0.87 2.47 3.211(4) 144.07 ?
C4b H1n3a O1a . . 2_555 0.65 2.47 3.095(3) 160.31 ?
C4b H1n3a N1b . . 2_555 0.65 2.47 3.048(5) 150.07 ?
N3a H2n3a N1a . . 2_655 0.87 2.26 3.0728(16) 155.70 ?
N3a H2n3a O1b . . 2_655 0.87 2.05 2.829(3) 149.30 ?
C2b H2n3a N1a . . 2_655 1.34 2.26 3.466(3) 147.57 ?
C2b H2n3a O1b . . 2_655 1.34 2.05 3.189(4) 139.81 ?
C4a H1c4a N1a . . 2_565 0.96 2.47 3.361(2) 154.24 ?
C4a H1c4a O1b . . 2_565 0.96 2.27 3.198(4) 162.26 ?
N3b H1c4a N1a . . 2_565 1.05 2.47 3.462(4) 158.05 ?
N3b H1c4a O1b . . 2_565 1.05 2.27 3.244(6) 154.39 ?
C2a H1c2a O1a . . 1_465 0.96 2.40 3.2306(16) 145.25 ?
C5a H1c5a N2a . . 2_554 0.96 2.50 3.384(2) 153.81 ?
C5a H1c5a N2b . . 2_554 0.96 2.46 3.401(3) 168.01 ?
C5b H1c5a N2a . . 2_554 1.01 2.50 3.358(3) 142.52 ?
C5b H1c5a N2b . . 2_554 1.01 2.46 3.205(4) 130.15 ?
C2a H2n3b O1a . . 1_465 1.33 2.12 3.2306(16) 137.32 ?
N3b H2n3b O1a . . 1_465 0.87 2.12 2.954(4) 160.33 ?
N3a H1c4b O1a . . 2_555 1.03 2.22 3.1924(15) 155.55 ?
N3a H1c4b N1b . . 2_555 1.03 2.26 3.211(4) 152.57 ?
C4b H1c4b O1a . . 2_555 0.96 2.22 3.095(3) 150.29 ?
C4b H1c4b N1b . . 2_555 0.96 2.26 3.048(5) 138.85 ?
C2b H1c2b O1b . . 2_655 0.96 2.41 3.189(4) 137.60 ?
C5a H1c5b N2a . . 2_554 1.02 2.50 3.384(2) 144.98 ?
C5a H1c5b N2b . . 2_554 1.02 2.42 3.401(3) 159.57 ?
C5b H1c5b N2a . . 2_554 0.96 2.50 3.358(3) 149.44 ?
C5b H1c5b N2b . . 2_554 0.96 2.42 3.205(4) 138.28 ?

loop_
_geom_torsion_atom_site_label_1
_geom_torsion_atom_site_label_2
_geom_torsion_atom_site_label_3
_geom_torsion_atom_site_label_4
_geom_torsion_site_symmetry_1
_geom_torsion_site_symmetry_2
_geom_torsion_site_symmetry_3
_geom_torsion_site_symmetry_4
_geom_torsion
_geom_torsion_publ_flag
? ? ? ? ? ? ? ? ? ?

loop_
_restr_angle_atom_site_label_1
_restr_angle_site_symmetry_1
_restr_angle_atom_site_label_2
_restr_angle_site_symmetry_2
_restr_angle_atom_site_label_3
_restr_angle_site_symmetry_3
_restr_angle_target
_restr_angle_target_weight_param
? ? ? ? ? ? ? ?

loop_
_restr_distance_atom_site_label_1
_restr_distance_site_symmetry_1
_restr_distance_atom_site_label_2
_restr_distance_site_symmetry_2
_restr_distance_target
_restr_distance_target_weight_param
? ? ? ? ? ?

loop_
_restr_equal_angle_atom_site_label_1
_restr_equal_angle_site_symmetry_1
_restr_equal_angle_atom_site_label_2
_restr_equal_angle_site_symmetry_2
_restr_equal_angle_atom_site_label_3
_restr_equal_angle_site_symmetry_3
_restr_equal_angle_class_class_id
_restr_equal_angle_class_target_weight_param
? ? ? ? ? ? ? ?

loop_
_restr_equal_distance_atom_site_label_1
_restr_equal_distance_site_symmetry_1
_restr_equal_distance_atom_site_label_2
_restr_equal_distance_site_symmetry_2
_restr_equal_distance_class_class_id
_restr_equal_distance_class_target_weight_param
? ? ? ? ? ?

loop_
_restr_equal_torsion_atom_site_label_1
_restr_equal_torsion_site_symmetry_1
_restr_equal_torsion_atom_site_label_2
_restr_equal_torsion_site_symmetry_2
_restr_equal_torsion_atom_site_label_3
_restr_equal_torsion_site_symmetry_3
_restr_equal_torsion_atom_site_label_4
_restr_equal_torsion_site_symmetry_4
_restr_equal_torsion_class_class_id
_restr_equal_torsion_class_target_weight_param
? ? ? ? ? ? ? ? ? ?

loop_
_restr_torsion_atom_site_label_1
_restr_torsion_site_symmetry_1
_restr_torsion_atom_site_label_2
_restr_torsion_site_symmetry_2
_restr_torsion_atom_site_label_3
_restr_torsion_site_symmetry_3
_restr_torsion_atom_site_label_4
_restr_torsion_site_symmetry_4
_restr_torsion_angle_target
_restr_torsion_weight_param
? ? ? ? ? ? ? ? ? ?

loop_
_twin_individual_id
_twin_individual_mass_fraction_refined
_twin_individual_twin_matrix_11
_twin_individual_twin_matrix_12
_twin_individual_twin_matrix_13
_twin_individual_twin_matrix_21
_twin_individual_twin_matrix_22
_twin_individual_twin_matrix_23
_twin_individual_twin_matrix_31
_twin_individual_twin_matrix_32
_twin_individual_twin_matrix_33
? ? ? ? ? ? ? ? ? ? ?

loop_
_jana_atom_site_adp_c_label
_jana_atom_site_adp_c_type_symbol
_jana_atom_site_adp_c_111
_jana_atom_site_adp_c_112
_jana_atom_site_adp_c_113
_jana_atom_site_adp_c_122
_jana_atom_site_adp_c_123
_jana_atom_site_adp_c_133
_jana_atom_site_adp_c_222
_jana_atom_site_adp_c_223
_jana_atom_site_adp_c_233
_jana_atom_site_adp_c_333
? ? ? ? ? ? ? ? ? ? ? ?

loop_
_jana_atom_site_adp_d_label
_jana_atom_site_adp_d_type_symbol
_jana_atom_site_adp_d_1111
_jana_atom_site_adp_d_1112
_jana_atom_site_adp_d_1113
_jana_atom_site_adp_d_1122
_jana_atom_site_adp_d_1123
_jana_atom_site_adp_d_1133
_jana_atom_site_adp_d_1222
_jana_atom_site_adp_d_1223
_jana_atom_site_adp_d_1233
_jana_atom_site_adp_d_1333
_jana_atom_site_adp_d_2222
_jana_atom_site_adp_d_2223
_jana_atom_site_adp_d_2233
_jana_atom_site_adp_d_2333
_jana_atom_site_adp_d_3333
? ? ? ? ? ? ? ? ? ? ? ? ? ? ? ? ?

loop_
_jana_atom_site_adp_e_label
_jana_atom_site_adp_e_type_symbol
_jana_atom_site_adp_e_11111
_jana_atom_site_adp_e_11112
_jana_atom_site_adp_e_11113
_jana_atom_site_adp_e_11122
_jana_atom_site_adp_e_11123
_jana_atom_site_adp_e_11133
_jana_atom_site_adp_e_11222
_jana_atom_site_adp_e_11223
_jana_atom_site_adp_e_11233
_jana_atom_site_adp_e_11333
_jana_atom_site_adp_e_12222
_jana_atom_site_adp_e_12223
_jana_atom_site_adp_e_12233
_jana_atom_site_adp_e_12333
_jana_atom_site_adp_e_13333
_jana_atom_site_adp_e_22222
_jana_atom_site_adp_e_22223
_jana_atom_site_adp_e_22233
_jana_atom_site_adp_e_22333
_jana_atom_site_adp_e_23333
_jana_atom_site_adp_e_33333
? ? ? ? ? ? ? ? ? ? ? ? ? ? ? ? ? ? ? ? ? ? ?

loop_
_jana_atom_site_adp_f_label
_jana_atom_site_adp_f_type_symbol
_jana_atom_site_adp_f_111111
_jana_atom_site_adp_f_111112
_jana_atom_site_adp_f_111113
_jana_atom_site_adp_f_111122
_jana_atom_site_adp_f_111123
_jana_atom_site_adp_f_111133
_jana_atom_site_adp_f_111222
_jana_atom_site_adp_f_111223
_jana_atom_site_adp_f_111233
_jana_atom_site_adp_f_111333
_jana_atom_site_adp_f_112222
_jana_atom_site_adp_f_112223
_jana_atom_site_adp_f_112233
_jana_atom_site_adp_f_112333
_jana_atom_site_adp_f_113333
_jana_atom_site_adp_f_122222
_jana_atom_site_adp_f_122223
_jana_atom_site_adp_f_122233
_jana_atom_site_adp_f_122333
_jana_atom_site_adp_f_123333
_jana_atom_site_adp_f_133333
_jana_atom_site_adp_f_222222
_jana_atom_site_adp_f_222223
_jana_atom_site_adp_f_222233
_jana_atom_site_adp_f_222333
_jana_atom_site_adp_f_223333
_jana_atom_site_adp_f_233333
_jana_atom_site_adp_f_333333
? ? ? ? ? ? ? ? ? ? ? ? ? ? ? ? ? ? ? ? ? ? ? ? ? ? ? ? ? ?
